data_7102151
loop_
_publ_author_name
'Khatua, Snehadrinarayan'
'Harada, Takunori'
'Kuroda, Reiko'
'Bhattacharjee, Manish'

_publ_section_title
;
 Solvent dependent assembly and disassembly of a hydrogen bonded
 helical structure in a Co-Mo bimetallic complex.
;
_journal_issue 38
_journal_name_full 'Chemical communications (Cambridge, England)'
_journal_page_first 3927
_journal_page_last 3929
_journal_paper_doi 10.1039/b705891h
_journal_year 2007
_chemical_absolute_configuration unk
_chemical_formula_sum 'C40 H72 Co Mo2 N2 O22'
_chemical_formula_weight 1183.81
_chemical_name_systematic
;
?
;
_space_group_IT_number 4
_symmetry_cell_setting monoclinic
_symmetry_space_group_name_Hall 'P 2yb'
_symmetry_space_group_name_H-M 'P 1 21 1'
_atom_sites_solution_hydrogens geom
_atom_sites_solution_primary direct
_atom_sites_solution_secondary difmap
_audit_creation_method SHELXL-97
_cell_angle_alpha 90.00
_cell_angle_beta 96.428(8)
_cell_angle_gamma 90.00
_cell_formula_units_Z 2
_cell_length_a 13.792(2)
_cell_length_b 11.692(2)
_cell_length_c 16.692(5)
_cell_measurement_reflns_used 25
_cell_measurement_temperature 293(2)
_cell_measurement_theta_max 13
_cell_measurement_theta_min 7
_cell_volume 2674.8(10)
_computing_cell_refinement CAD4
_computing_data_collection CAD4
_computing_data_reduction CAD4
_computing_structure_refinement 'SHELXL-97 (Sheldrick, 1997)'
_computing_structure_solution 'SIR-92 (J.Appl.Cryst.1993,26,343-350)'
_diffrn_ambient_temperature 293(2)
_diffrn_measured_fraction_theta_full 0.999
_diffrn_measured_fraction_theta_max 0.999
_diffrn_measurement_device_type CAD4-MACH3
_diffrn_measurement_method /w-scans
_diffrn_radiation_monochromator graphite
_diffrn_radiation_source 'fine-focus sealed tube'
_diffrn_radiation_type MoK\a
_diffrn_radiation_wavelength 0.71073
_diffrn_reflns_av_R_equivalents 0.0265
_diffrn_reflns_av_sigmaI/netI 0.1042
_diffrn_reflns_limit_h_max 16
_diffrn_reflns_limit_h_min 0
_diffrn_reflns_limit_k_max 13
_diffrn_reflns_limit_k_min 0
_diffrn_reflns_limit_l_max 19
_diffrn_reflns_limit_l_min -19
_diffrn_reflns_number 5161
_diffrn_reflns_theta_full 24.97
_diffrn_reflns_theta_max 24.97
_diffrn_reflns_theta_min 1.23
_diffrn_standards_decay_% 0
_diffrn_standards_interval_time 60
_diffrn_standards_number 3
_exptl_absorpt_coefficient_mu 0.842
_exptl_absorpt_correction_type none
_exptl_crystal_colour red
_exptl_crystal_density_diffrn 1.452
_exptl_crystal_density_method 'not measured'
_exptl_crystal_description plate
_exptl_crystal_F_000 1226
_exptl_crystal_size_max 0.50
_exptl_crystal_size_mid 0.35
_exptl_crystal_size_min 0.20
_refine_diff_density_max 0.509
_refine_diff_density_min -0.526
_refine_diff_density_rms 0.093
_refine_ls_abs_structure_details 'Flack H D (1983), Acta Cryst. A39, 876-881'
_refine_ls_abs_structure_Flack 0.01(4)
_refine_ls_extinction_method none
_refine_ls_goodness_of_fit_ref 1.065
_refine_ls_hydrogen_treatment constr
_refine_ls_matrix_type full
_refine_ls_number_parameters 616
_refine_ls_number_reflns 4944
_refine_ls_number_restraints 4
_refine_ls_restrained_S_all 1.065
_refine_ls_R_factor_all 0.1252
_refine_ls_R_factor_gt 0.0525
_refine_ls_shift/su_max 0.010
_refine_ls_shift/su_mean 0.000
_refine_ls_structure_factor_coef Fsqd
_refine_ls_weighting_details
; calc
[0.00000+1.00000exp(0.18(sin\q/\l)^2^)]/
[\s^2^(Fo^2^)+0.0000+0.0000*P+(0.0619P)^2^+0.0000sin\q/\l]
where P = 0.33333Fo^2^ + 0.66667Fc^2^
;
_refine_ls_weighting_scheme calc
_refine_ls_wR_factor_gt 0.1084
_refine_ls_wR_factor_ref 0.1282
_reflns_number_gt 3284
_reflns_number_total 4944
_reflns_threshold_expression >2sigma(I)
_cod_data_source_file b705891h.txt
_cod_data_source_block mbsnk83
_cod_original_sg_symbol_H-M 'P 21'
_cod_database_code 7102151

loop_
_symmetry_equiv_pos_as_xyz
'x, y, z'
'-x, y+1/2, -z'

loop_
_atom_site_label
_atom_site_type_symbol
_atom_site_fract_x
_atom_site_fract_y
_atom_site_fract_z
_atom_site_U_iso_or_equiv
_atom_site_adp_type
_atom_site_occupancy
_atom_site_symmetry_multiplicity
_atom_site_calc_flag
_atom_site_refinement_flags
C1 C 0.3256(8) 0.5259(8) 0.6501(6) 0.034(3) Uani 1 1 d .
C2 C 0.2436(8) 0.5673(8) 0.6851(6) 0.035(3) Uani 1 1 d .
C3 C 0.2297(8) 0.6847(9) 0.6879(6) 0.038(3) Uani 1 1 d .
H3 H 0.1775 0.7125 0.7128 0.046 Uiso 1 1 calc R
C4 C 0.2900(9) 0.7621(8) 0.6555(6) 0.041(3) Uani 1 1 d .
C5 C 0.3686(8) 0.7152(9) 0.6207(6) 0.039(3) Uani 1 1 d .
H5 H 0.4121 0.7650 0.6001 0.047 Uiso 1 1 calc R
C6 C 0.3856(8) 0.5974(10) 0.6152(6) 0.040(3) Uani 1 1 d .
C7 C 0.1748(8) 0.4856(9) 0.7153(6) 0.036(3) Uani 1 1 d .
H7A H 0.1484 0.4366 0.6713 0.044 Uiso 1 1 calc R
H7B H 0.1210 0.5276 0.7339 0.044 Uiso 1 1 calc R
C8 C 0.1527(7) 0.3297(9) 0.8136(7) 0.046(3) Uani 1 1 d .
H8A H 0.1112 0.2965 0.7689 0.055 Uiso 1 1 calc R
H8B H 0.1117 0.3682 0.8488 0.055 Uiso 1 1 calc R
C9 C 0.2133(10) 0.2362(11) 0.8601(8) 0.058(4) Uani 1 1 d .
C10 C 0.2688(8) 0.4811(10) 0.8496(6) 0.044(3) Uani 1 1 d .
H10A H 0.2465 0.4553 0.8996 0.053 Uiso 1 1 calc R
H10B H 0.2487 0.5601 0.8414 0.053 Uiso 1 1 calc R
C11 C 0.3798(9) 0.4752(12) 0.8574(7) 0.054(3) Uani 1 1 d .
C12 C 0.2766(10) 0.8886(10) 0.6620(7) 0.047(3) Uani 1 1 d .
C13 C 0.3383(17) 0.9610(12) 0.6203(14) 0.163(12) Uani 1 1 d .
H13A H 0.3227 1.0396 0.6294 0.244 Uiso 1 1 calc R
H13B H 0.3281 0.9449 0.5636 0.244 Uiso 1 1 calc R
H13C H 0.4053 0.9470 0.6401 0.244 Uiso 1 1 calc R
C14 C 0.1712(15) 0.9196(13) 0.6325(15) 0.152(10) Uani 1 1 d .
H14A H 0.1285 0.8859 0.6675 0.229 Uiso 1 1 calc R
H14B H 0.1550 0.8913 0.5787 0.229 Uiso 1 1 calc R
H14C H 0.1638 1.0013 0.6327 0.229 Uiso 1 1 calc R
C15 C 0.290(2) 0.9241(14) 0.7467(11) 0.169(12) Uani 1 1 d .
H15A H 0.3576 0.9406 0.7624 0.254 Uiso 1 1 calc R
H15B H 0.2692 0.8637 0.7798 0.254 Uiso 1 1 calc R
H15C H 0.2518 0.9914 0.7534 0.254 Uiso 1 1 calc R
C16 C 0.4706(8) 0.5513(10) 0.5727(7) 0.045(3) Uani 1 1 d .
C17 C 0.4319(10) 0.4694(11) 0.5057(8) 0.067(4) Uani 1 1 d .
H17A H 0.4140 0.3984 0.5288 0.100 Uiso 1 1 calc R
H17B H 0.4815 0.4558 0.4708 0.100 Uiso 1 1 calc R
H17C H 0.3757 0.5025 0.4751 0.100 Uiso 1 1 calc R
C18 C 0.5238(10) 0.6503(11) 0.5322(9) 0.073(4) Uani 1 1 d .
H18A H 0.5773 0.6195 0.5070 0.109 Uiso 1 1 calc R
H18B H 0.5480 0.7049 0.5725 0.109 Uiso 1 1 calc R
H18C H 0.4788 0.6872 0.4924 0.109 Uiso 1 1 calc R
C19 C 0.5460(9) 0.4889(12) 0.6321(8) 0.072(4) Uani 1 1 d .
H19A H 0.5150 0.4264 0.6565 0.107 Uiso 1 1 calc R
H19B H 0.5725 0.5412 0.6732 0.107 Uiso 1 1 calc R
H19C H 0.5976 0.4600 0.6037 0.107 Uiso 1 1 calc R
C20 C 0.5379(17) 0.726(2) 0.8154(12) 0.145(9) Uani 1 1 d .
H20A H 0.5248 0.6631 0.7788 0.218 Uiso 1 1 calc R
H20B H 0.5754 0.7828 0.7911 0.218 Uiso 1 1 calc R
H20C H 0.4774 0.7588 0.8274 0.218 Uiso 1 1 calc R
C21 C 0.9415(8) 0.8593(10) 0.7383(6) 0.043(3) Uani 1 1 d .
C22 C 0.9651(7) 0.9599(10) 0.7777(6) 0.040(3) Uani 1 1 d .
C23 C 0.9374(8) 1.0624(11) 0.7416(6) 0.049(3) Uani 1 1 d .
H23 H 0.9520 1.1304 0.7693 0.059 Uiso 1 1 calc R
C24 C 0.8885(10) 1.0656(11) 0.6654(7) 0.056(3) Uani 1 1 d .
C25 C 0.8639(9) 0.9631(12) 0.6281(7) 0.059(4) Uani 1 1 d .
H25 H 0.8283 0.9649 0.5774 0.071 Uiso 1 1 calc R
C26 C 0.8887(9) 0.8581(12) 0.6613(7) 0.056(3) Uani 1 1 d .
C27 C 1.0279(8) 0.9619(10) 0.8582(6) 0.038(3) Uani 1 1 d .
H27A H 1.0950 0.9457 0.8497 0.046 Uiso 1 1 calc R
H27B H 1.0260 1.0379 0.8813 0.046 Uiso 1 1 calc R
C28 C 1.0613(9) 0.8778(11) 0.9942(7) 0.049(3) Uani 1 1 d .
H28A H 1.1277 0.8920 0.9828 0.058 Uiso 1 1 calc R
H28B H 1.0423 0.9395 1.0279 0.058 Uiso 1 1 calc R
C29 C 1.0577(9) 0.7682(11) 1.0382(7) 0.054(4) Uani 1 1 d .
C30 C 0.8932(9) 0.9012(11) 0.9327(7) 0.052(3) Uani 1 1 d .
H30A H 0.8698 0.9684 0.9024 0.063 Uiso 1 1 calc R
H30B H 0.8925 0.9180 0.9895 0.063 Uiso 1 1 calc R
C31 C 0.8252(11) 0.8014(18) 0.9097(10) 0.087(5) Uani 1 1 d .
C32 C 0.8603(14) 1.1829(15) 0.6268(9) 0.092(5) Uani 1 1 d .
C33 C 0.834(2) 1.171(2) 0.5346(11) 0.231(18) Uani 1 1 d .
H33A H 0.8120 1.2431 0.5123 0.347 Uiso 1 1 calc R
H33B H 0.7825 1.1152 0.5241 0.347 Uiso 1 1 calc R
H33C H 0.8900 1.1459 0.5104 0.347 Uiso 1 1 calc R
C34 C 0.930(2) 1.2723(18) 0.6458(17) 0.224(17) Uani 1 1 d .
H34A H 0.9933 1.2470 0.6342 0.336 Uiso 1 1 calc R
H34B H 0.9326 1.2912 0.7020 0.336 Uiso 1 1 calc R
H34C H 0.9113 1.3387 0.6139 0.336 Uiso 1 1 calc R
C35 C 0.761(2) 1.219(3) 0.656(2) 0.255(18) Uani 1 1 d .
H35A H 0.7723 1.2521 0.7085 0.383 Uiso 1 1 calc R
H35B H 0.7197 1.1532 0.6572 0.383 Uiso 1 1 calc R
H35C H 0.7296 1.2745 0.6189 0.383 Uiso 1 1 calc R
C36 C 0.8596(11) 0.7469(12) 0.6172(9) 0.066(4) Uani 1 1 d .
C37 C 0.8043(13) 0.7695(16) 0.5309(9) 0.106(6) Uani 1 1 d .
H37A H 0.7933 0.6982 0.5029 0.160 Uiso 1 1 calc R
H37B H 0.8430 0.8187 0.5012 0.160 Uiso 1 1 calc R
H37C H 0.7427 0.8055 0.5362 0.160 Uiso 1 1 calc R
C38 C 0.7926(13) 0.6801(18) 0.6619(10) 0.122(7) Uani 1 1 d .
H38A H 0.8282 0.6475 0.7091 0.184 Uiso 1 1 calc R
H38B H 0.7637 0.6200 0.6281 0.184 Uiso 1 1 calc R
H38C H 0.7423 0.7294 0.6775 0.184 Uiso 1 1 calc R
C39 C 0.9512(13) 0.6756(17) 0.6030(10) 0.117(7) Uani 1 1 d .
H39A H 0.9900 0.6625 0.6536 0.175 Uiso 1 1 calc R
H39B H 0.9891 0.7168 0.5676 0.175 Uiso 1 1 calc R
H39C H 0.9312 0.6036 0.5789 0.175 Uiso 1 1 calc R
N1 N 0.2218(6) 0.4122(7) 0.7833(5) 0.036(2) Uani 1 1 d .
N2 N 0.9949(6) 0.8765(8) 0.9166(5) 0.041(2) Uani 1 1 d .
O1 O 0.4331(6) 0.2102(8) 0.7234(5) 0.065(2) Uani 1 1 d .
O2 O 0.2396(6) 0.2164(6) 0.6782(5) 0.055(2) Uani 1 1 d .
O1W O 0.5581(9) 0.3860(15) 1.0103(9) 0.149(6) Uani 1 1 d .
O3 O 0.3408(6) 0.4099(6) 0.6527(4) 0.044(2) Uani 1 1 d .
O2W O 0.6070(7) 0.4373(14) 0.8509(7) 0.125(5) Uani 1 1 d .
O4 O 0.3001(6) 0.2217(6) 0.8369(5) 0.050(2) Uani 1 1 d .
O3W O 0.7280(6) 0.5418(8) 0.9807(5) 0.075(3) Uani 1 1 d .
O5 O 0.1822(6) 0.1823(9) 0.9127(6) 0.081(3) Uani 1 1 d .
O4W O 0.5464(8) 0.6284(15) 1.0496(7) 0.140(6) Uani 1 1 d .
O6 O 0.4167(5) 0.4082(7) 0.8100(5) 0.048(2) Uani 1 1 d .
O7 O 0.4245(6) 0.5361(9) 0.9094(6) 0.079(3) Uani 1 1 d .
O8 O 0.9979(7) 0.5493(8) 0.8547(5) 0.078(3) Uani 1 1 d .
O9 O 1.1368(6) 0.7151(7) 0.8750(5) 0.060(2) Uani 1 1 d .
O10 O 0.9742(7) 0.7575(6) 0.7706(5) 0.062(3) Uani 1 1 d .
O11 O 1.0237(6) 0.6806(8) 0.9929(5) 0.055(2) Uani 1 1 d .
O12 O 1.0826(8) 0.7608(9) 1.1085(5) 0.086(3) Uani 1 1 d .
O13 O 0.8590(7) 0.7111(9) 0.8879(7) 0.080(3) Uani 1 1 d .
O14 O 0.7376(7) 0.8237(9) 0.9167(9) 0.127(5) Uani 1 1 d .
O20 O 0.5893(8) 0.6877(15) 0.8850(8) 0.133(5) Uani 1 1 d .
Co1 Co 0.57486(13) 0.53687(17) 0.94658(12) 0.0713(6) Uani 1 1 d .
Mo1 Mo 0.33172(7) 0.29028(7) 0.72813(6) 0.0406(3) Uani 1 1 d .
Mo2 Mo 1.01384(8) 0.69220(9) 0.87132(6) 0.0505(3) Uani 1 1 d .
O6W O 0.7962(7) 0.4474(12) 0.8370(7) 0.109(4) Uani 1 1 d .
O5W O 0.6881(15) 0.2319(17) 1.0152(16) 0.288(15) Uani 1 1 d .
O40A O 0.632(3) 0.040(4) 0.8942(17) 0.158(17) Uiso 0.51 1 d PD
O40B O 0.608(6) 0.016(6) 0.875(2) 0.33(5) Uiso 0.49 1 d PD
C40 C 0.640(3) 0.081(5) 0.814(3) 0.41(4) Uani 1 1 d D

loop_
_atom_site_aniso_label
_atom_site_aniso_U_11
_atom_site_aniso_U_22
_atom_site_aniso_U_33
_atom_site_aniso_U_23
_atom_site_aniso_U_13
_atom_site_aniso_U_12
C1 0.045(7) 0.026(5) 0.032(6) 0.003(4) 0.005(5) 0.003(5)
C2 0.046(7) 0.026(5) 0.034(6) 0.001(5) 0.005(5) -0.008(5)
C3 0.055(7) 0.029(5) 0.033(5) 0.001(5) 0.013(5) 0.004(6)
C4 0.062(8) 0.023(6) 0.041(6) -0.001(4) 0.016(6) 0.004(5)
C5 0.053(7) 0.030(7) 0.037(6) 0.002(5) 0.017(6) -0.001(5)
C6 0.039(7) 0.043(7) 0.037(6) -0.007(5) 0.006(5) -0.015(6)
C7 0.033(6) 0.039(6) 0.035(6) 0.002(5) -0.003(5) -0.004(5)
C8 0.027(6) 0.053(7) 0.059(7) 0.027(6) 0.007(5) -0.008(5)
C9 0.055(9) 0.057(7) 0.057(8) 0.014(7) -0.014(7) -0.017(7)
C10 0.038(7) 0.045(6) 0.049(7) -0.007(6) 0.005(6) -0.008(6)
C11 0.042(8) 0.067(8) 0.050(7) -0.010(7) -0.012(6) 0.004(7)
C12 0.061(9) 0.032(6) 0.049(7) -0.004(6) 0.014(6) -0.005(6)
C13 0.25(3) 0.027(8) 0.26(3) 0.024(12) 0.20(2) 0.016(12)
C14 0.137(19) 0.034(9) 0.28(3) -0.015(13) -0.01(2) 0.013(10)
C15 0.36(4) 0.038(9) 0.117(16) -0.008(10) 0.06(2) -0.001(15)
C16 0.041(7) 0.039(6) 0.060(7) 0.001(6) 0.026(6) -0.001(6)
C17 0.079(10) 0.050(8) 0.076(9) -0.013(7) 0.030(8) -0.002(8)
C18 0.060(9) 0.056(8) 0.113(12) 0.005(8) 0.055(9) 0.001(7)
C19 0.044(8) 0.061(9) 0.109(11) 0.000(8) 0.005(8) 0.009(7)
C20 0.15(2) 0.15(2) 0.128(17) 0.005(16) -0.001(16) 0.002(17)
C21 0.046(7) 0.053(8) 0.031(6) 0.004(5) 0.012(5) 0.004(6)
C22 0.028(6) 0.053(7) 0.039(6) 0.003(5) 0.009(5) -0.002(6)
C23 0.044(7) 0.059(8) 0.043(7) -0.004(6) 0.000(6) -0.001(6)
C24 0.074(9) 0.060(8) 0.031(6) 0.005(6) -0.004(6) 0.001(7)
C25 0.058(9) 0.077(10) 0.039(7) -0.001(7) -0.006(6) -0.009(8)
C26 0.049(8) 0.074(9) 0.042(7) -0.005(7) -0.012(6) 0.001(7)
C27 0.030(6) 0.044(6) 0.041(6) 0.004(5) 0.003(5) 0.002(6)
C28 0.048(8) 0.052(7) 0.045(7) -0.015(6) 0.001(6) 0.000(6)
C29 0.054(8) 0.069(10) 0.038(7) 0.025(7) -0.004(6) 0.009(7)
C30 0.052(8) 0.060(8) 0.047(7) 0.009(6) 0.013(6) 0.008(7)
C31 0.060(11) 0.095(14) 0.098(12) 0.048(12) -0.026(9) -0.007(11)
C32 0.112(14) 0.073(10) 0.079(10) 0.018(9) -0.038(10) 0.005(11)
C33 0.41(4) 0.14(2) 0.101(14) 0.074(15) -0.13(2) -0.09(3)
C34 0.25(3) 0.086(16) 0.29(3) 0.112(19) -0.18(3) -0.07(2)
C35 0.23(3) 0.17(3) 0.37(5) 0.15(3) 0.04(3) 0.08(3)
C36 0.059(9) 0.066(8) 0.068(9) -0.024(7) -0.008(8) -0.001(7)
C37 0.129(14) 0.101(14) 0.077(10) -0.031(10) -0.041(10) 0.003(12)
C38 0.118(15) 0.136(16) 0.106(13) -0.043(13) -0.019(12) -0.068(15)
C39 0.109(14) 0.116(15) 0.111(13) -0.061(12) -0.053(11) 0.048(13)
N1 0.028(5) 0.040(5) 0.038(5) 0.005(4) 0.000(4) -0.008(4)
N2 0.027(5) 0.046(5) 0.048(6) 0.012(5) 0.003(4) -0.005(4)
O1 0.062(6) 0.051(5) 0.083(6) -0.001(5) 0.009(5) 0.022(5)
O2 0.077(6) 0.030(4) 0.055(5) -0.001(4) -0.009(4) -0.012(4)
O1W 0.101(10) 0.176(14) 0.162(13) 0.042(12) -0.013(9) -0.033(10)
O3 0.046(5) 0.031(4) 0.056(5) -0.004(3) 0.014(4) 0.002(4)
O2W 0.050(6) 0.215(15) 0.105(8) -0.090(9) -0.009(6) 0.007(8)
O4 0.044(5) 0.044(5) 0.060(5) 0.011(4) 0.003(4) 0.007(4)
O3W 0.050(5) 0.083(7) 0.086(6) -0.032(6) -0.017(5) 0.009(5)
O5 0.052(6) 0.093(7) 0.097(7) 0.065(7) 0.009(5) 0.006(6)
O4W 0.064(7) 0.230(16) 0.122(10) -0.113(11) -0.006(7) 0.018(9)
O6 0.034(4) 0.051(5) 0.057(5) -0.018(4) 0.001(4) -0.002(4)
O7 0.034(5) 0.101(7) 0.098(7) -0.062(6) -0.009(5) 0.000(5)
O8 0.105(8) 0.051(6) 0.075(6) 0.006(5) -0.002(6) -0.015(6)
O9 0.048(5) 0.064(6) 0.068(5) 0.007(5) 0.006(4) 0.013(5)
O10 0.089(7) 0.040(5) 0.053(5) -0.013(4) -0.010(5) 0.001(4)
O11 0.065(6) 0.049(5) 0.050(5) 0.008(4) 0.005(4) -0.009(5)
O12 0.111(8) 0.095(8) 0.050(5) 0.021(5) 0.001(6) -0.008(6)
O13 0.052(6) 0.070(7) 0.115(8) 0.018(7) -0.004(6) -0.020(6)
O14 0.031(6) 0.084(9) 0.267(16) 0.044(9) 0.017(8) 0.002(6)
O20 0.067(8) 0.156(12) 0.163(12) 0.044(11) -0.047(8) -0.015(9)
Co1 0.0445(11) 0.0864(14) 0.0778(13) -0.0359(11) -0.0155(10) 0.0045(10)
Mo1 0.0452(6) 0.0273(4) 0.0477(6) -0.0008(5) -0.0015(5) -0.0014(5)
Mo2 0.0564(8) 0.0419(6) 0.0523(7) 0.0004(6) 0.0019(6) -0.0029(6)
O6W 0.061(7) 0.141(11) 0.124(9) 0.011(8) 0.001(6) -0.013(7)
O5W 0.196(19) 0.20(2) 0.43(3) 0.16(2) -0.13(2) -0.079(16)
C40 0.31(5) 0.37(7) 0.58(9) 0.33(7) 0.20(5) 0.07(5)

loop_
_atom_type_symbol
_atom_type_description
_atom_type_scat_dispersion_real
_atom_type_scat_dispersion_imag
_atom_type_scat_source
C C 0.0033 0.0016 'International Tables Vol C Tables 4.2.6.8 and 6.1.1.4'
H H 0.0000 0.0000 'International Tables Vol C Tables 4.2.6.8 and 6.1.1.4'
N N 0.0061 0.0033 'International Tables Vol C Tables 4.2.6.8 and 6.1.1.4'
O O 0.0106 0.0060 'International Tables Vol C Tables 4.2.6.8 and 6.1.1.4'
Co Co 0.3494 0.9721 'International Tables Vol C Tables 4.2.6.8 and 6.1.1.4'
Mo Mo -1.6832 0.6857 'International Tables Vol C Tables 4.2.6.8 and 6.1.1.4'

loop_
_geom_angle_atom_site_label_1
_geom_angle_atom_site_label_2
_geom_angle_atom_site_label_3
_geom_angle
C6 C1 O3 121.7(10)
C6 C1 C2 121.5(10)
O3 C1 C2 116.9(9)
C3 C2 C1 118.1(10)
C3 C2 C7 122.2(10)
C1 C2 C7 119.6(9)
C4 C3 C2 123.0(11)
C4 C3 H3 118.5
C2 C3 H3 118.5
C3 C4 C5 115.8(9)
C3 C4 C12 122.4(11)
C5 C4 C12 121.7(10)
C4 C5 C6 123.7(10)
C4 C5 H5 118.1
C6 C5 H5 118.1
C1 C6 C5 117.6(11)
C1 C6 C16 121.2(10)
C5 C6 C16 121.2(10)
C2 C7 N1 112.8(8)
C2 C7 H7A 109.0
N1 C7 H7A 109.0
C2 C7 H7B 109.0
N1 C7 H7B 109.0
H7A C7 H7B 107.8
N1 C8 C9 107.6(9)
N1 C8 H8A 110.2
C9 C8 H8A 110.2
N1 C8 H8B 110.2
C9 C8 H8B 110.2
H8A C8 H8B 108.5
O5 C9 O4 124.3(12)
O5 C9 C8 121.8(13)
O4 C9 C8 114.0(11)
N1 C10 C11 113.3(9)
N1 C10 H10A 108.9
C11 C10 H10A 108.9
N1 C10 H10B 108.9
C11 C10 H10B 108.9
H10A C10 H10B 107.7
O7 C11 O6 126.6(11)
O7 C11 C10 116.8(11)
O6 C11 C10 116.6(10)
C13 C12 C15 106.4(15)
C13 C12 C4 117.6(12)
C15 C12 C4 110.3(11)
C13 C12 C14 107.4(15)
C15 C12 C14 104.9(16)
C4 C12 C14 109.5(11)
C12 C13 H13A 109.5
C12 C13 H13B 109.5
H13A C13 H13B 109.5
C12 C13 H13C 109.5
H13A C13 H13C 109.5
H13B C13 H13C 109.5
C12 C14 H14A 109.5
C12 C14 H14B 109.5
H14A C14 H14B 109.5
C12 C14 H14C 109.5
H14A C14 H14C 109.5
H14B C14 H14C 109.5
C12 C15 H15A 109.5
C12 C15 H15B 109.5
H15A C15 H15B 109.5
C12 C15 H15C 109.5
H15A C15 H15C 109.5
H15B C15 H15C 109.5
C17 C16 C6 109.7(9)
C17 C16 C19 109.4(10)
C6 C16 C19 111.4(10)
C17 C16 C18 107.0(10)
C6 C16 C18 111.1(9)
C19 C16 C18 108.3(10)
C16 C17 H17A 109.5
C16 C17 H17B 109.5
H17A C17 H17B 109.5
C16 C17 H17C 109.5
H17A C17 H17C 109.5
H17B C17 H17C 109.5
C16 C18 H18A 109.5
C16 C18 H18B 109.5
H18A C18 H18B 109.5
C16 C18 H18C 109.5
H18A C18 H18C 109.5
H18B C18 H18C 109.5
C16 C19 H19A 109.5
C16 C19 H19B 109.5
H19A C19 H19B 109.5
C16 C19 H19C 109.5
H19A C19 H19C 109.5
H19B C19 H19C 109.5
O20 C20 H20A 109.5
O20 C20 H20B 109.5
H20A C20 H20B 109.5
O20 C20 H20C 109.5
H20A C20 H20C 109.5
H20B C20 H20C 109.5
O10 C21 C22 120.7(9)
O10 C21 C26 118.0(10)
C22 C21 C26 121.2(11)
C21 C22 C23 119.9(10)
C21 C22 C27 121.4(10)
C23 C22 C27 118.5(10)
C24 C23 C22 120.9(12)
C24 C23 H23 119.6
C22 C23 H23 119.6
C23 C24 C25 117.8(12)
C23 C24 C32 119.0(12)
C25 C24 C32 123.2(11)
C24 C25 C26 123.9(11)
C24 C25 H25 118.0
C26 C25 H25 118.0
C25 C26 C21 116.1(12)
C25 C26 C36 121.8(10)
C21 C26 C36 122.1(12)
N2 C27 C22 112.3(9)
N2 C27 H27A 109.1
C22 C27 H27A 109.1
N2 C27 H27B 109.1
C22 C27 H27B 109.1
H27A C27 H27B 107.9
C29 C28 N2 111.7(10)
C29 C28 H28A 109.3
N2 C28 H28A 109.3
C29 C28 H28B 109.3
N2 C28 H28B 109.3
H28A C28 H28B 107.9
O12 C29 O11 123.5(12)
O12 C29 C28 122.1(12)
O11 C29 C28 114.5(9)
N2 C30 C31 111.9(12)
N2 C30 H30A 109.2
C31 C30 H30A 109.2
N2 C30 H30B 109.2
C31 C30 H30B 109.2
H30A C30 H30B 107.9
O13 C31 O14 127.5(17)
O13 C31 C30 119.5(14)
O14 C31 C30 113.0(18)
C34 C32 C24 115.1(13)
C34 C32 C33 111.5(19)
C24 C32 C33 110.6(16)
C34 C32 C35 109(2)
C24 C32 C35 107.5(16)
C33 C32 C35 102(2)
C32 C33 H33A 109.5
C32 C33 H33B 109.5
H33A C33 H33B 109.5
C32 C33 H33C 109.5
H33A C33 H33C 109.5
H33B C33 H33C 109.5
C32 C34 H34A 109.5
C32 C34 H34B 109.5
H34A C34 H34B 109.5
C32 C34 H34C 109.5
H34A C34 H34C 109.5
H34B C34 H34C 109.5
C32 C35 H35A 109.5
C32 C35 H35B 109.5
H35A C35 H35B 109.5
C32 C35 H35C 109.5
H35A C35 H35C 109.5
H35B C35 H35C 109.5
C38 C36 C26 110.7(13)
C38 C36 C39 111.1(15)
C26 C36 C39 110.9(12)
C38 C36 C37 106.5(13)
C26 C36 C37 111.8(12)
C39 C36 C37 105.6(12)
C36 C37 H37A 109.5
C36 C37 H37B 109.5
H37A C37 H37B 109.5
C36 C37 H37C 109.5
H37A C37 H37C 109.5
H37B C37 H37C 109.5
C36 C38 H38A 109.5
C36 C38 H38B 109.5
H38A C38 H38B 109.5
C36 C38 H38C 109.5
H38A C38 H38C 109.5
H38B C38 H38C 109.5
C36 C39 H39A 109.5
C36 C39 H39B 109.5
H39A C39 H39B 109.5
C36 C39 H39C 109.5
H39A C39 H39C 109.5
H39B C39 H39C 109.5
C10 N1 C8 110.4(8)
C10 N1 C7 111.8(8)
C8 N1 C7 112.8(8)
C10 N1 Mo1 112.4(6)
C8 N1 Mo1 101.9(6)
C7 N1 Mo1 107.0(6)
C30 N2 C28 109.8(9)
C30 N2 C27 110.4(8)
C28 N2 C27 110.7(9)
C30 N2 Mo2 112.6(7)
C28 N2 Mo2 102.2(6)
C27 N2 Mo2 110.8(6)
C1 O3 Mo1 136.8(7)
C9 O4 Mo1 119.8(7)
C11 O6 Mo1 123.9(7)
C11 O7 Co1 127.6(8)
C21 O10 Mo2 139.7(7)
C29 O11 Mo2 120.0(7)
C31 O13 Mo2 122.1(10)
C20 O20 Co1 129.3(13)
O20 Co1 O2W 93.2(6)
O20 Co1 O1W 178.8(7)
O2W Co1 O1W 87.9(7)
O20 Co1 O7 90.2(4)
O2W Co1 O7 93.4(4)
O1W Co1 O7 89.1(5)
O20 Co1 O4W 90.6(7)
O2W Co1 O4W 175.8(7)
O1W Co1 O4W 88.4(7)
O7 Co1 O4W 88.5(4)
O20 Co1 O3W 87.8(4)
O2W Co1 O3W 86.0(4)
O1W Co1 O3W 92.8(5)
O7 Co1 O3W 177.9(5)
O4W Co1 O3W 92.2(4)
O2 Mo1 O1 106.0(4)
O2 Mo1 O3 98.7(3)
O1 Mo1 O3 105.1(4)
O2 Mo1 O4 90.8(3)
O1 Mo1 O4 94.7(4)
O3 Mo1 O4 154.5(3)
O2 Mo1 O6 163.3(4)
O1 Mo1 O6 89.4(4)
O3 Mo1 O6 83.1(3)
O4 Mo1 O6 81.2(3)
O2 Mo1 N1 91.2(4)
O1 Mo1 N1 158.3(3)
O3 Mo1 N1 84.6(3)
O4 Mo1 N1 71.5(3)
O6 Mo1 N1 72.3(3)
O8 Mo2 O9 105.6(5)
O8 Mo2 O10 103.6(4)
O9 Mo2 O10 99.0(4)
O8 Mo2 O11 95.2(4)
O9 Mo2 O11 91.1(4)
O10 Mo2 O11 155.3(3)
O8 Mo2 O13 90.6(5)
O9 Mo2 O13 162.6(4)
O10 Mo2 O13 83.2(4)
O11 Mo2 O13 80.7(4)
O8 Mo2 N2 162.1(4)
O9 Mo2 N2 89.4(4)
O10 Mo2 N2 83.2(3)
O11 Mo2 N2 74.4(3)
O13 Mo2 N2 73.6(4)
O40B O40A C40 73(3)
O40A O40B C40 86(3)
O40B C40 O40A 21.1(9)

loop_
_geom_bond_atom_site_label_1
_geom_bond_atom_site_label_2
_geom_bond_distance
C1 C6 1.354(14)
C1 O3 1.372(12)
C1 C2 1.415(14)
C2 C3 1.388(15)
C2 C7 1.473(14)
C3 C4 1.379(15)
C3 H3 0.9300
C4 C5 1.398(15)
C4 C12 1.496(16)
C5 C6 1.402(16)
C5 H5 0.9300
C6 C16 1.535(15)
C7 N1 1.511(12)
C7 H7A 0.9700
C7 H7B 0.9700
C8 N1 1.482(12)
C8 C9 1.533(15)
C8 H8A 0.9700
C8 H8B 0.9700
C9 O5 1.198(14)
C9 O4 1.311(15)
C10 N1 1.460(12)
C10 C11 1.524(15)
C10 H10A 0.9700
C10 H10B 0.9700
C11 O7 1.234(13)
C11 O6 1.260(13)
C12 C13 1.435(19)
C12 C15 1.47(2)
C12 C14 1.52(2)
C13 H13A 0.9600
C13 H13B 0.9600
C13 H13C 0.9600
C14 H14A 0.9600
C14 H14B 0.9600
C14 H14C 0.9600
C15 H15A 0.9600
C15 H15B 0.9600
C15 H15C 0.9600
C16 C17 1.522(16)
C16 C19 1.539(16)
C16 C18 1.564(16)
C17 H17A 0.9600
C17 H17B 0.9600
C17 H17C 0.9600
C18 H18A 0.9600
C18 H18B 0.9600
C18 H18C 0.9600
C19 H19A 0.9600
C19 H19B 0.9600
C19 H19C 0.9600
C20 O20 1.37(2)
C20 H20A 0.9600
C20 H20B 0.9600
C20 H20C 0.9600
C21 O10 1.362(13)
C21 C22 1.369(15)
C21 C26 1.404(15)
C22 C23 1.376(16)
C22 C27 1.516(14)
C23 C24 1.373(15)
C23 H23 0.9300
C24 C25 1.375(17)
C24 C32 1.55(2)
C25 C26 1.374(18)
C25 H25 0.9300
C26 C36 1.526(17)
C27 N2 1.502(13)
C27 H27A 0.9700
C27 H27B 0.9700
C28 C29 1.480(17)
C28 N2 1.500(14)
C28 H28A 0.9700
C28 H28B 0.9700
C29 O12 1.188(12)
C29 O11 1.327(15)
C30 N2 1.486(14)
C30 C31 1.52(2)
C30 H30A 0.9700
C30 H30B 0.9700
C31 O13 1.23(2)
C31 O14 1.255(18)
C32 C34 1.43(2)
C32 C33 1.55(2)
C32 C35 1.56(3)
C33 H33A 0.9600
C33 H33B 0.9600
C33 H33C 0.9600
C34 H34A 0.9600
C34 H34B 0.9600
C34 H34C 0.9600
C35 H35A 0.9600
C35 H35B 0.9600
C35 H35C 0.9600
C36 C38 1.47(2)
C36 C39 1.55(2)
C36 C37 1.575(18)
C37 H37A 0.9600
C37 H37B 0.9600
C37 H37C 0.9600
C38 H38A 0.9600
C38 H38B 0.9600
C38 H38C 0.9600
C39 H39A 0.9600
C39 H39B 0.9600
C39 H39C 0.9600
N1 Mo1 2.344(9)
N2 Mo2 2.308(10)
O1 Mo1 1.691(8)
O2 Mo1 1.679(7)
O1W Co1 2.086(15)
O3 Mo1 1.896(7)
O2W Co1 2.064(11)
O4 Mo1 2.075(8)
O3W Co1 2.126(8)
O4W Co1 2.099(10)
O6 Mo1 2.187(7)
O7 Co1 2.097(8)
O8 Mo2 1.704(9)
O9 Mo2 1.711(8)
O10 Mo2 1.871(8)
O11 Mo2 2.023(8)
O13 Mo2 2.195(11)
O20 Co1 2.062(15)
O40A O40B 0.52(2)
O40A C40 1.43(2)
O40B C40 1.37(2)

loop_
_geom_torsion_atom_site_label_1
_geom_torsion_atom_site_label_2
_geom_torsion_atom_site_label_3
_geom_torsion_atom_site_label_4
_geom_torsion
C6 C1 C2 C3 -4.5(15)
O3 C1 C2 C3 176.1(9)
C6 C1 C2 C7 174.0(10)
O3 C1 C2 C7 -5.4(14)
C1 C2 C3 C4 2.6(16)
C7 C2 C3 C4 -175.9(10)
C2 C3 C4 C5 -1.5(16)
C2 C3 C4 C12 -177.4(11)
C3 C4 C5 C6 2.3(17)
C12 C4 C5 C6 178.3(12)
O3 C1 C6 C5 -175.4(10)
C2 C1 C6 C5 5.2(16)
O3 C1 C6 C16 3.3(16)
C2 C1 C6 C16 -176.1(10)
C4 C5 C6 C1 -4.2(17)
C4 C5 C6 C16 177.1(10)
C3 C2 C7 N1 -119.1(11)
C1 C2 C7 N1 62.5(12)
N1 C8 C9 O5 154.1(12)
N1 C8 C9 O4 -26.1(14)
N1 C10 C11 O7 176.3(11)
N1 C10 C11 O6 -3.9(15)
C3 C4 C12 C13 -174.9(16)
C5 C4 C12 C13 9(2)
C3 C4 C12 C15 62.8(19)
C5 C4 C12 C15 -112.9(16)
C3 C4 C12 C14 -52.1(17)
C5 C4 C12 C14 132.2(15)
C1 C6 C16 C17 57.9(14)
C5 C6 C16 C17 -123.4(12)
C1 C6 C16 C19 -63.3(14)
C5 C6 C16 C19 115.3(12)
C1 C6 C16 C18 175.9(11)
C5 C6 C16 C18 -5.4(16)
O10 C21 C22 C23 175.3(11)
C26 C21 C22 C23 -0.4(17)
O10 C21 C22 C27 0.0(17)
C26 C21 C22 C27 -175.8(10)
C21 C22 C23 C24 -1.8(17)
C27 C22 C23 C24 173.7(11)
C22 C23 C24 C25 3.3(19)
C22 C23 C24 C32 -179.0(13)
C23 C24 C25 C26 -3(2)
C32 C24 C25 C26 179.7(16)
C24 C25 C26 C21 1(2)
C24 C25 C26 C36 -179.9(14)
O10 C21 C26 C25 -174.8(12)
C22 C21 C26 C25 1.0(18)
O10 C21 C26 C36 5.6(19)
C22 C21 C26 C36 -178.5(13)
C21 C22 C27 N2 -47.8(14)
C23 C22 C27 N2 136.8(11)
N2 C28 C29 O12 -159.3(12)
N2 C28 C29 O11 20.0(15)
N2 C30 C31 O13 6.0(18)
N2 C30 C31 O14 -174.6(12)
C23 C24 C32 C34 36(3)
C25 C24 C32 C34 -146(2)
C23 C24 C32 C33 163.7(17)
C25 C24 C32 C33 -19(2)
C23 C24 C32 C35 -85(2)
C25 C24 C32 C35 92(2)
C25 C26 C36 C38 -116.1(17)
C21 C26 C36 C38 63.5(18)
C25 C26 C36 C39 120.2(16)
C21 C26 C36 C39 -60.3(19)
C25 C26 C36 C37 3(2)
C21 C26 C36 C37 -177.9(13)
C11 C10 N1 C8 124.0(10)
C11 C10 N1 C7 -109.5(10)
C11 C10 N1 Mo1 10.9(11)
C9 C8 N1 C10 -72.7(11)
C9 C8 N1 C7 161.3(9)
C9 C8 N1 Mo1 46.9(10)
C2 C7 N1 C10 55.0(11)
C2 C7 N1 C8 -179.8(9)
C2 C7 N1 Mo1 -68.5(9)
C31 C30 N2 C28 -117.2(11)
C31 C30 N2 C27 120.4(10)
C31 C30 N2 Mo2 -4.0(11)
C29 C28 N2 C30 81.4(12)
C29 C28 N2 C27 -156.4(10)
C29 C28 N2 Mo2 -38.4(11)
C22 C27 N2 C30 -60.5(12)
C22 C27 N2 C28 177.6(9)
C22 C27 N2 Mo2 65.0(9)
C6 C1 O3 Mo1 140.3(9)
C2 C1 O3 Mo1 -40.3(15)
O5 C9 O4 Mo1 164.7(10)
C8 C9 O4 Mo1 -15.2(13)
O7 C11 O6 Mo1 173.4(11)
C10 C11 O6 Mo1 -6.4(15)
O6 C11 O7 Co1 -7(2)
C10 C11 O7 Co1 172.3(8)
C22 C21 O10 Mo2 26.2(19)
C26 C21 O10 Mo2 -158.0(10)
O12 C29 O11 Mo2 -165.4(10)
C28 C29 O11 Mo2 15.3(14)
O14 C31 O13 Mo2 175.6(13)
C30 C31 O13 Mo2 -5.1(19)
C20 O20 Co1 O2W 61.2(18)
C20 O20 Co1 O1W -89(25)
C20 O20 Co1 O7 -32.3(18)
C20 O20 Co1 O4W -120.8(18)
C20 O20 Co1 O3W 147.0(18)
C11 O7 Co1 O20 105.3(13)
C11 O7 Co1 O2W 12.1(13)
C11 O7 Co1 O1W -75.8(13)
C11 O7 Co1 O4W -164.2(13)
C11 O7 Co1 O3W 86(10)
C1 O3 Mo1 O2 114.2(10)
C1 O3 Mo1 O1 -136.5(10)
C1 O3 Mo1 O4 3.4(15)
C1 O3 Mo1 O6 -49.0(10)
C1 O3 Mo1 N1 23.8(10)
C9 O4 Mo1 O2 -58.1(9)
C9 O4 Mo1 O1 -164.2(9)
C9 O4 Mo1 O3 54.4(12)
C9 O4 Mo1 O6 107.1(8)
C9 O4 Mo1 N1 32.9(8)
C11 O6 Mo1 O2 -1.4(17)
C11 O6 Mo1 O1 -158.7(9)
C11 O6 Mo1 O3 96.0(9)
C11 O6 Mo1 O4 -63.8(9)
C11 O6 Mo1 N1 9.5(9)
C10 N1 Mo1 O2 166.7(7)
C8 N1 Mo1 O2 48.4(6)
C7 N1 Mo1 O2 -70.2(6)
C10 N1 Mo1 O1 23.6(14)
C8 N1 Mo1 O1 -94.6(11)
C7 N1 Mo1 O1 146.7(10)
C10 N1 Mo1 O3 -94.7(7)
C8 N1 Mo1 O3 147.1(6)
C7 N1 Mo1 O3 28.5(6)
C10 N1 Mo1 O4 76.2(7)
C8 N1 Mo1 O4 -42.0(6)
C7 N1 Mo1 O4 -160.7(6)
C10 N1 Mo1 O6 -10.2(6)
C8 N1 Mo1 O6 -128.4(6)
C7 N1 Mo1 O6 112.9(6)
C21 O10 Mo2 O8 157.8(13)
C21 O10 Mo2 O9 -93.7(13)
C21 O10 Mo2 O11 19.4(18)
C21 O10 Mo2 O13 68.9(13)
C21 O10 Mo2 N2 -5.4(13)
C29 O11 Mo2 O8 165.5(9)
C29 O11 Mo2 O9 59.8(9)
C29 O11 Mo2 O10 -54.9(13)
C29 O11 Mo2 O13 -104.8(9)
C29 O11 Mo2 N2 -29.3(8)
C31 O13 Mo2 O8 173.5(12)
C31 O13 Mo2 O9 16(2)
C31 O13 Mo2 O10 -82.9(12)
C31 O13 Mo2 O11 78.4(12)
C31 O13 Mo2 N2 2.0(11)
C30 N2 Mo2 O8 -27.1(16)
C28 N2 Mo2 O8 90.8(14)
C27 N2 Mo2 O8 -151.3(12)
C30 N2 Mo2 O9 -174.4(7)
C28 N2 Mo2 O9 -56.6(7)
C27 N2 Mo2 O9 61.4(7)
C30 N2 Mo2 O10 86.4(7)
C28 N2 Mo2 O10 -155.8(7)
C27 N2 Mo2 O10 -37.8(7)
C30 N2 Mo2 O11 -83.2(7)
C28 N2 Mo2 O11 34.6(7)
C27 N2 Mo2 O11 152.6(7)
C30 N2 Mo2 O13 1.5(7)
C28 N2 Mo2 O13 119.3(7)
C27 N2 Mo2 O13 -122.7(7)
